data_2204147
loop_
_publ_author_name
'Gao, Shan'
'Huo, Li-Hua'
'Gu, Chang-Sheng'
'Zhao, Jing-Gui'
'Ng, Seik Weng'

_publ_section_title
;Tetrahedral and octahedral coordination for zinc in polymeric
 tris(\m~3~-4-carboxyphenoxyacetato)di-\m~3~-hydroxo-bis(\m~2~-4,4'-bipyridine)tetrazinc(IV)
 dihydrate
;
_journal_issue 9
_journal_name_full 'Acta Crystallographica Section E'
_journal_page_first m1331
_journal_page_last m1333
_journal_paper_doi 10.1107/S1600536804020859
_journal_volume 60
_journal_year 2004
_chemical_formula_iupac '[Zn4 (C9 H6 O5)3 (O H)2 (C10 H8 N2)2], 2H2 O'
_chemical_formula_moiety '2C10 H8 N2, 3C9 H6 O5, 2OH, Zn4, 2H2 O'
_chemical_formula_sum 'C47 H40 N4 O19 Zn4'
_chemical_formula_weight 1226.31
_chemical_name_systematic
;
polymeric tris(\m~3~-4-carboxyphenoxyacetato)di-\m~3~-hydroxo-bis(\m~2~-4,4'-
pyridine)tetrazinc(IV) dihydrate
;
_space_group_IT_number 2
_symmetry_cell_setting triclinic
_symmetry_space_group_name_Hall '-P 1'
_symmetry_space_group_name_H-M 'P -1'
_atom_sites_solution_hydrogens geom
_atom_sites_solution_primary direct
_atom_sites_solution_secondary difmap
_audit_creation_method SHELXL-97
_cell_angle_alpha 112.43(3)
_cell_angle_beta 104.07(3)
_cell_angle_gamma 100.10(3)
_cell_formula_units_Z 1
_cell_length_a 10.679(4)
_cell_length_b 10.913(4)
_cell_length_c 12.140(4)
_cell_measurement_reflns_used 12424
_cell_measurement_temperature 295(2)
_cell_measurement_theta_max 27.5
_cell_measurement_theta_min 3.3
_cell_volume 1210.5(9)
_computing_cell_refinement RAPID-AUTO
_computing_data_collection 'RAPID-AUTO (Rigaku, 1998)'
_computing_data_reduction 'CrystalStructure (Rigaku/MSC, 2002)'
_computing_molecular_graphics 'ORTEPII (Johnson, 1976)'
_computing_publication_material SHELXL97
_computing_structure_refinement 'SHELXL97 (Sheldrick, 1997)'
_computing_structure_solution 'SHELXS97 (Sheldrick, 1997)'
_diffrn_ambient_temperature 295(2)
_diffrn_measured_fraction_theta_full 0.99
_diffrn_measured_fraction_theta_max 0.99
_diffrn_measurement_device_type 'Rigaku R-AXIS RAPID'
_diffrn_measurement_method \w
_diffrn_radiation_monochromator graphite
_diffrn_radiation_source 'fine-focus sealed tube'
_diffrn_radiation_type MoK\a
_diffrn_radiation_wavelength 0.71073
_diffrn_reflns_av_R_equivalents 0.019
_diffrn_reflns_av_sigmaI/netI 0.024
_diffrn_reflns_limit_h_max 12
_diffrn_reflns_limit_h_min -13
_diffrn_reflns_limit_k_max 14
_diffrn_reflns_limit_k_min -14
_diffrn_reflns_limit_l_max 15
_diffrn_reflns_limit_l_min -14
_diffrn_reflns_number 11901
_diffrn_reflns_theta_full 27.5
_diffrn_reflns_theta_max 27.5
_diffrn_reflns_theta_min 3.3
_diffrn_standards_decay_% 0
_diffrn_standards_interval_count 0
_diffrn_standards_interval_time 0
_diffrn_standards_number 0
_exptl_absorpt_coefficient_mu 2.041
_exptl_absorpt_correction_T_max 0.696
_exptl_absorpt_correction_T_min 0.545
_exptl_absorpt_correction_type multi-scan
_exptl_absorpt_process_details '(ABSCOR; Higashi, 1995)'
_exptl_crystal_colour colourless
_exptl_crystal_density_diffrn 1.682
_exptl_crystal_density_method 'not measured'
_exptl_crystal_description Prism
_exptl_crystal_F_000 622
_exptl_crystal_size_max 0.39
_exptl_crystal_size_mid 0.27
_exptl_crystal_size_min 0.18
_refine_diff_density_max 0.94
_refine_diff_density_min -0.95
_refine_ls_extinction_method none
_refine_ls_goodness_of_fit_ref 1.121
_refine_ls_hydrogen_treatment mixed
_refine_ls_matrix_type full
_refine_ls_number_parameters 370
_refine_ls_number_reflns 5503
_refine_ls_number_restraints 271
_refine_ls_restrained_S_all 1.129
_refine_ls_R_factor_all 0.061
_refine_ls_R_factor_gt 0.051
_refine_ls_shift/su_max 0.001
_refine_ls_shift/su_mean 0.000
_refine_ls_structure_factor_coef Fsqd
_refine_ls_weighting_details 'calc w = 1/[\s^2^(Fo^2^)+(0.0515P)^2^+3.5764P] where P = (Fo^2^+2Fc^2^)/3'
_refine_ls_weighting_scheme calc
_refine_ls_wR_factor_gt 0.124
_refine_ls_wR_factor_ref 0.128
_reflns_number_gt 4737
_reflns_number_total 5503
_reflns_threshold_expression I>2\s(I)
_cod_data_source_file ci6423.cif
_cod_data_source_block I
_cod_depositor_comments
;
The following automatic conversions were performed:
'_symmetry_cell_setting' value 'Triclinic' changed to 'triclinic'
according to '/home/saulius/struct/CIF-dictionaries/cif_core.dic'
dictionary named 'cif_core.dic' version 2.4.1 from 2010-06-29.

Automatic conversion script
Id: cif_fix_enum 1527 2010-12-29 10:47:43Z saulius 

The following automatic conversions were performed:

'_symmetry_cell_setting' value 'Triclinic' changed to 'triclinic'
according to /home/saulius/struct/CIF-dictionaries/cif_core.dic
dictionary named 'cif_core.dic' version 2.4.1 from 2010-06-29.

Automatic conversion script
Id: cif_fix_values 1715 2011-07-08 13:25:40Z adriana 
;
_cod_original_cell_volume 1210.4(8)
_cod_database_code 2204147

loop_
_symmetry_equiv_pos_as_xyz
'x, y, z'
'-x, -y, -z'

loop_
_atom_site_label
_atom_site_fract_x
_atom_site_fract_y
_atom_site_fract_z
_atom_site_U_iso_or_equiv
_atom_site_adp_type
_atom_site_calc_flag
_atom_site_refinement_flags
_atom_site_occupancy
_atom_site_disorder_assembly
_atom_site_disorder_group
_atom_site_type_symbol
Zn1 0.48181(4) 0.42010(5) 0.85313(4) 0.02280(10) Uani d . 1 . . Zn
Zn2 0.76061(4) 0.42965(5) 1.01609(4) 0.02480(10) Uani d . 1 . . Zn
O1 0.5643(3) 0.2776(3) 0.7418(3) 0.0371(7) Uani d . 1 . . O
O2 0.7537(3) 0.2723(4) 0.8656(3) 0.0401(8) Uani d . 1 . . O
O3 0.8481(3) 0.0142(3) 0.3466(3) 0.0406(8) Uani d . 1 . . O
O4 0.5605(4) -0.1598(3) 0.0645(3) 0.0424(8) Uani d . 1 . . O
O5 0.6712(3) -0.2460(3) 0.1837(3) 0.0325(6) Uani d . 1 . . O
O6 0.6465(3) 0.5822(3) 0.8749(3) 0.0341(7) Uani d . 1 . . O
O7 0.8424(3) 0.5964(3) 1.0053(3) 0.0368(7) Uani d . 1 . . O
O8 1.0430(10) 1.1590(10) 0.9870(10) 0.039(3) Uani d P 0.50 A -1 O
O9 0.5858(2) 0.4284(3) 1.0310(2) 0.0212(5) Uani d . 1 . . O
O1w 0.5040(10) -0.1010(10) -0.1443(9) 0.187(4) Uani d U 1 . . O
N1 0.3629(3) 0.4199(3) 0.6833(3) 0.0298(7) Uani d D 1 . . N
N2 -0.1038(3) 0.4260(3) 0.1627(3) 0.0276(7) Uani d D 1 . . N
C1 0.3640(10) 0.5380(9) 0.6750(10) 0.032(2) Uani d PDU 0.50 B 1 C
C2 0.2780(8) 0.5430(10) 0.5718(8) 0.039(2) Uani d PDU 0.50 B 1 C
C3 0.1849(4) 0.4209(4) 0.4727(4) 0.0325(9) Uani d DU 1 . . C
C4 0.1890(10) 0.2990(10) 0.4833(12) 0.046(3) Uani d PDU 0.50 B 1 C
C5 0.2766(8) 0.3010(10) 0.5888(9) 0.053(3) Uani d PDU 0.50 B 1 C
C6 0.0262(7) 0.5006(8) 0.2060(10) 0.036(2) Uani d PDU 0.50 B 1 C
C7 0.1250(10) 0.5023(9) 0.3060(10) 0.041(2) Uani d PDU 0.50 B 1 C
C8 0.0864(4) 0.4219(4) 0.3640(4) 0.0303(9) Uani d DU 1 B . C
C9 -0.0480(10) 0.3450(10) 0.3190(10) 0.044(3) Uani d PDU 0.50 B 1 C
C10 -0.1400(10) 0.3491(9) 0.2190(10) 0.044(2) Uani d PDU 0.50 B 1 C
C1' 0.3930(10) 0.5177(8) 0.6458(9) 0.032(2) Uani d PDU 0.50 B 2 C
C2' 0.3082(8) 0.5230(10) 0.5421(8) 0.039(2) Uani d PDU 0.50 B 2 C
C4' 0.1500(10) 0.3180(10) 0.5100(10) 0.046(3) Uani d PDU 0.50 B 2 C
C5' 0.2422(7) 0.3230(10) 0.6150(10) 0.053(3) Uani d PDU 0.50 B 2 C
C6' 0.0085(7) 0.5320(10) 0.2340(9) 0.036(2) Uani d PDU 0.50 B 2 C
C7' 0.1040(10) 0.5320(10) 0.3340(10) 0.041(2) Uani d PDU 0.50 B 2 C
C9' -0.0300(10) 0.3120(10) 0.2880(10) 0.044(3) Uani d PDU 0.50 B 2 C
C10' -0.1220(10) 0.3180(10) 0.1890(10) 0.044(2) Uani d PDU 0.50 B 2 C
C11 0.6698(4) 0.2431(4) 0.7582(4) 0.0283(8) Uani d U 1 . . C
C12 0.7053(3) 0.1649(3) 0.6448(2) 0.0283(8) Uani d GU 1 . . C
C13 0.8298(3) 0.1389(3) 0.6621(2) 0.0380(10) Uani d GU 1 . . C
C14 0.8727(2) 0.0849(3) 0.5591(2) 0.0400(10) Uani d GU 1 . . C
C15 0.7911(3) 0.0569(3) 0.4388(2) 0.0314(9) Uani d GU 1 . . C
C16 0.6667(2) 0.0829(3) 0.4215(2) 0.0339(9) Uani d GU 1 . . C
C17 0.6238(2) 0.1369(3) 0.5245(2) 0.0324(9) Uani d GU 1 . . C
C18 0.7701(5) -0.0153(5) 0.2212(4) 0.0370(10) Uani d U 1 . . C
C19 0.6563(4) -0.1527(4) 0.1513(4) 0.0277(8) Uani d U 1 . . C
C20 0.7688(4) 0.6399(4) 0.9396(4) 0.0257(8) Uani d U 1 . . C
C21 0.8470(10) 0.7737(9) 0.9462(10) 0.024(4) Uani d PGU 0.50 A -1 C
C22 0.9840(10) 0.8310(10) 1.0150(12) 0.030(4) Uani d PGU 0.50 A -1 C
C23 1.0533(6) 0.9600(10) 1.0290(10) 0.029(3) Uani d PGU 0.50 A -1 C
C24 0.9847(6) 1.0309(9) 0.9748(13) 0.030(3) Uani d PGU 0.50 A -1 C
C25 0.7780(6) 0.8448(7) 0.8916(7) 0.034(2) Uani d PGU 0.50 A -1 C
C26 0.8470(7) 0.9734(7) 0.9059(8) 0.039(2) Uani d PGU 0.50 A -1 C
C27 1.181(2) 1.2280(10) 1.069(2) 0.028(3) Uani d PU 0.50 . -1 C
H9o 0.5458 0.3401 1.0305 0.025 Uiso calc R 1 . . H
H1w1 0.5236 -0.1155 -0.0763 0.224 Uiso d . 1 . . H
H1w2 0.4877 -0.0202 -0.1165 0.224 Uiso d . 1 . . H
H1 0.4249 0.6205 0.7411 0.039 Uiso calc PR 0.50 B 1 H
H2 0.2826 0.6270 0.5688 0.047 Uiso calc PR 0.50 B 1 H
H4 0.1305 0.2150 0.4179 0.056 Uiso calc PR 0.50 B 1 H
H5 0.2756 0.2174 0.5938 0.063 Uiso calc PR 0.50 B 1 H
H6 0.0522 0.5546 0.1676 0.043 Uiso calc PR 0.50 B 1 H
H7 0.2140 0.5560 0.3332 0.049 Uiso calc PR 0.50 B 1 H
H9 -0.0771 0.2901 0.3562 0.053 Uiso calc PR 0.50 B 1 H
H10 -0.2298 0.2964 0.1903 0.053 Uiso calc PR 0.50 B 1 H
H1' 0.4764 0.5864 0.6915 0.039 Uiso calc PR 0.50 B 2 H
H2' 0.3337 0.5933 0.5197 0.047 Uiso calc PR 0.50 B 2 H
H4' 0.0670 0.2488 0.4661 0.056 Uiso calc PR 0.50 B 2 H
H5' 0.2189 0.2539 0.6401 0.063 Uiso calc PR 0.50 B 2 H
H6' 0.0230 0.6076 0.2163 0.043 Uiso calc PR 0.50 B 2 H
H7' 0.1823 0.6068 0.3809 0.049 Uiso calc PR 0.50 B 2 H
H9' -0.0461 0.2338 0.3026 0.053 Uiso calc PR 0.50 B 2 H
H10' -0.1996 0.2428 0.1393 0.053 Uiso calc PR 0.50 B 2 H
H13 0.8843 0.1577 0.7426 0.045 Uiso calc R 1 . . H
H14 0.9559 0.0676 0.5707 0.048 Uiso calc R 1 . . H
H16 0.6121 0.0641 0.3410 0.041 Uiso calc R 1 . . H
H17 0.5405 0.1542 0.5130 0.039 Uiso calc R 1 . . H
H18a 0.8301 -0.0168 0.1725 0.044 Uiso calc R 1 . . H
H18b 0.7311 0.0595 0.2252 0.044 Uiso calc R 1 . . H
H22 1.0303 0.7838 1.0515 0.037 Uiso calc PR 0.50 A -1 H
H23 1.1454 0.9984 1.0754 0.035 Uiso calc PR 0.50 A -1 H
H26 0.8011 1.0209 0.8694 0.047 Uiso calc PR 0.50 A -1 H
H25 0.6859 0.8062 0.8455 0.040 Uiso calc PR 0.50 A -1 H
H27a 1.2361 1.1683 1.0439 0.033 Uiso calc PR 0.50 . -1 H
H27b 1.1872 1.2488 1.1551 0.033 Uiso calc PR 0.50 . -1 H

loop_
_atom_site_aniso_label
_atom_site_aniso_U_11
_atom_site_aniso_U_22
_atom_site_aniso_U_33
_atom_site_aniso_U_12
_atom_site_aniso_U_13
_atom_site_aniso_U_23
Zn1 0.0213(2) 0.0263(2) 0.0188(2) 0.0074(2) 0.0024(2) 0.0106(2)
Zn2 0.0216(2) 0.0304(3) 0.0227(2) 0.0086(2) 0.0033(2) 0.0145(2)
O1 0.037(2) 0.043(2) 0.028(2) 0.0200(10) 0.0100(10) 0.0100(10)
O2 0.044(2) 0.049(2) 0.024(2) 0.026(2) 0.0080(10) 0.0100(10)
O3 0.033(2) 0.041(2) 0.030(2) 0.0040(10) 0.0120(10) 0.0000(10)
O4 0.049(2) 0.031(2) 0.044(2) 0.0060(10) 0.005(2) 0.023(2)
O5 0.031(2) 0.028(2) 0.034(2) 0.0030(10) 0.0040(10) 0.0150(10)
O6 0.026(2) 0.034(2) 0.036(2) -0.0040(10) 0.0030(10) 0.0200(10)
O7 0.028(2) 0.041(2) 0.048(2) 0.0090(10) 0.0090(10) 0.030(2)
O8 0.025(4) 0.034(5) 0.061(6) 0.002(4) 0.006(4) 0.032(5)
O9 0.0190(10) 0.0210(10) 0.0220(10) 0.0050(10) 0.0040(10) 0.0100(10)
O1w 0.284(9) 0.172(7) 0.142(6) 0.133(6) 0.049(5) 0.095(5)
N1 0.031(2) 0.029(2) 0.022(2) 0.0070(10) -0.0020(10) 0.0120(10)
N2 0.024(2) 0.034(2) 0.023(2) 0.0080(10) 0.0020(10) 0.0150(10)
C1 0.026(4) 0.037(3) 0.028(4) 0.001(2) 0.001(3) 0.017(3)
C2 0.035(4) 0.042(3) 0.038(4) 0.001(3) 0.000(3) 0.027(3)
C3 0.032(2) 0.031(2) 0.027(2) 0.004(2) -0.003(2) 0.017(2)
C4 0.042(5) 0.040(3) 0.040(4) -0.003(3) -0.013(3) 0.023(3)
C5 0.056(5) 0.042(4) 0.047(4) 0.004(3) -0.012(3) 0.029(3)
C6 0.041(3) 0.024(4) 0.033(4) 0.007(3) -0.001(3) 0.015(3)
C7 0.038(4) 0.036(4) 0.039(4) 0.000(3) -0.006(3) 0.022(4)
C8 0.030(2) 0.029(2) 0.025(2) 0.004(2) -0.002(2) 0.014(2)
C9 0.042(3) 0.034(5) 0.047(5) -0.001(3) -0.006(3) 0.027(4)
C10 0.034(3) 0.041(4) 0.046(5) -0.002(3) -0.008(3) 0.026(4)
C1' 0.026(4) 0.037(3) 0.028(4) 0.001(2) 0.001(3) 0.017(3)
C2' 0.035(4) 0.042(3) 0.038(4) 0.001(3) 0.000(3) 0.027(3)
C4' 0.042(5) 0.040(3) 0.040(4) -0.003(3) -0.013(3) 0.023(3)
C5' 0.056(5) 0.042(4) 0.047(4) 0.004(3) -0.012(3) 0.029(3)
C6' 0.041(3) 0.024(4) 0.033(4) 0.007(3) -0.001(3) 0.015(3)
C7' 0.038(4) 0.036(4) 0.039(4) 0.000(3) -0.006(3) 0.022(4)
C9' 0.042(3) 0.034(5) 0.047(5) -0.001(3) -0.006(3) 0.027(4)
C10' 0.034(3) 0.041(4) 0.046(5) -0.002(3) -0.008(3) 0.026(4)
C11 0.032(2) 0.024(2) 0.027(2) 0.008(2) 0.008(2) 0.010(2)
C12 0.031(2) 0.027(2) 0.026(2) 0.010(2) 0.011(2) 0.010(2)
C13 0.041(2) 0.043(3) 0.029(2) 0.020(2) 0.010(2) 0.014(2)
C14 0.033(2) 0.048(3) 0.035(2) 0.021(2) 0.009(2) 0.011(2)
C15 0.035(2) 0.024(2) 0.028(2) 0.006(2) 0.015(2) 0.003(2)
C16 0.032(2) 0.035(2) 0.024(2) 0.005(2) 0.005(2) 0.008(2)
C17 0.028(2) 0.031(2) 0.030(2) 0.007(2) 0.006(2) 0.009(2)
C18 0.041(2) 0.029(2) 0.032(2) -0.001(2) 0.015(2) 0.009(2)
C19 0.030(2) 0.025(2) 0.025(2) 0.005(2) 0.012(2) 0.008(2)
C20 0.026(2) 0.025(2) 0.026(2) 0.005(2) 0.010(2) 0.013(2)
C21 0.019(7) 0.023(5) 0.027(6) 0.005(4) 0.007(5) 0.011(4)
C22 0.022(6) 0.030(6) 0.036(6) 0.004(4) 0.007(4) 0.015(4)
C23 0.019(5) 0.031(5) 0.038(5) 0.004(4) 0.011(4) 0.017(4)
C24 0.019(5) 0.026(5) 0.041(5) 0.000(4) 0.010(4) 0.015(4)
C26 0.030(4) 0.038(5) 0.049(5) 0.004(4) 0.004(4) 0.029(4)
C25 0.023(4) 0.034(4) 0.038(4) 0.002(3) 0.002(3) 0.019(4)
C27 0.014(4) 0.035(6) 0.034(5) 0.002(4) 0.004(4) 0.019(4)

loop_
_atom_type_symbol
_atom_type_description
_atom_type_scat_dispersion_real
_atom_type_scat_dispersion_imag
_atom_type_scat_source
C C 0.0033 0.0016 'International Tables Vol C Tables 4.2.6.8 and 6.1.1.4'
H H 0.0000 0.0000 'International Tables Vol C Tables 4.2.6.8 and 6.1.1.4'
N N 0.0061 0.0033 'International Tables Vol C Tables 4.2.6.8 and 6.1.1.4'
O O 0.0106 0.0060 'International Tables Vol C Tables 4.2.6.8 and 6.1.1.4'
Zn Zn 0.2839 1.4301 'International Tables Vol C Tables 4.2.6.8 and 6.1.1.4'

loop_
_geom_angle_atom_site_label_1
_geom_angle_atom_site_label_2
_geom_angle_atom_site_label_3
_geom_angle_site_symmetry_1
_geom_angle_site_symmetry_3
_geom_angle
_geom_angle_publ_flag
O1 Zn1 O5 . 2_656 86.40(10) yes
O1 Zn1 O6 . . 87.00(10) yes
O1 Zn1 O9 . . 97.20(10) yes
O1 Zn1 O9 . 2_667 175.80(10) yes
O1 Zn1 N1 . . 88.40(10) yes
O5 Zn1 O6 2_656 . 173.30(10) yes
O5 Zn1 O9 2_656 . 90.00(10) yes
O5 Zn1 O9 2_656 2_667 97.60(10) yes
O5 Zn1 N1 2_656 . 88.40(10) yes
O6 Zn1 O9 . . 91.90(10) yes
O6 Zn1 O9 . 2_667 89.10(10) yes
O9 Zn1 O9 . 2_667 81.50(10) yes
O9 Zn1 N1 . . 174.10(10) yes
O9 Zn1 N1 2_667 . 93.10(10) yes
N1 Zn1 O6 . . 90.40(10) yes
O2 Zn2 O7 . . 106.9(2) yes
O2 Zn2 O9 . . 112.90(10) yes
O2 Zn2 N2 . 1_656 105.30(10) yes
O7 Zn2 O9 . . 110.50(10) yes
O7 Zn2 N2 . 1_656 105.80(10) yes
O9 Zn2 N2 . 1_656 114.90(10) yes
C11 O1 Zn1 . . 137.0(3) no
C11 O2 Zn2 . . 119.6(3) no
C15 O3 C18 . . 117.7(3) no
C19 O5 Zn1 . 2_656 126.3(3) no
C20 O6 Zn1 . . 138.5(3) no
C20 O7 Zn2 . . 118.9(3) no
C24 O8 C27 . . 117.3(9) no
Zn1 O9 Zn1 2_667 . 98.50(10) no
Zn1 O9 Zn2 . . 100.00(10) no
Zn1 O9 Zn2 2_667 . 132.02(14) no
C1 N1 C5 . . 119.3(8) no
C1' N1 C5 . . 112.8(8) no
C1 N1 C5' . . 112.0(8) no
C1' N1 C5' . . 116.4(8) no
C1 N1 Zn1 . . 120.9(5) no
C1' N1 Zn1 . . 124.7(5) no
C5 N1 Zn1 . . 119.4(6) no
C5' N1 Zn1 . . 118.6(6) no
C6' N2 C10' . . 118.0(9) no
C6' N2 C10 . . 114.2(9) no
C10' N2 C6 . . 112.7(8) no
C10 N2 C6 . . 117.4(9) no
C6' N2 Zn2 . 1_454 120.2(6) no
C10' N2 Zn2 . 1_454 121.8(6) no
C10 N2 Zn2 . 1_454 121.6(6) no
C6 N2 Zn2 . 1_454 121.0(7) no
N1 C1 C2 . . 122.0(10) no
C3 C2 C1 . . 120.0(10) no
C4 C3 C2 . . 115.9(8) no
C2' C3 C4' . . 118.9(8) no
C2' C3 C8 . . 122.2(6) no
C4 C3 C8 . . 122.1(6) no
C2 C3 C8 . . 121.9(6) no
C4' C3 C8 . . 118.8(6) no
C3 C4 C5 . . 122.0(10) no
N1 C5 C4 . . 121.0(10) no
N2 C6 C7 . . 124.0(10) no
C6 C7 C8 . . 118.0(10) no
C7' C8 C9' . . 116.5(9) no
C7 C8 C9 . . 117.8(9) no
C7' C8 C3 . . 122.3(7) no
C9' C8 C3 . . 121.2(7) no
C7 C8 C3 . . 121.3(7) no
C9 C8 C3 . . 120.9(7) no
C10 C9 C8 . . 120.0(10) no
N2 C10 C9 . . 122.0(10) no
N1 C1' C2' . . 124.0(10) no
C3 C2' C1' . . 119.0(10) no
C3 C4' C5' . . 118.0(10) no
N1 C5' C4' . . 125.0(10) no
N2 C6' C7' . . 122.0(10) no
C8 C7' C6' . . 121.0(10) no
C10' C9' C8 . . 120.0(10) no
N2 C10' C9' . . 123.0(10) no
O1 C11 O2 . . 125.0(4) no
O1 C11 C12 . . 118.7(3) no
O2 C11 C12 . . 116.2(3) no
C13 C12 C17 . . 120.0 no
C13 C12 C11 . . 119.4(2) no
C17 C12 C11 . . 119.9(2) no
C14 C13 C12 . . 120.0 no
C13 C14 C15 . . 120.0 no
O3 C15 C16 . . 125.0(2) no
O3 C15 C14 . . 114.8(2) no
C16 C15 C14 . . 120.0 no
C17 C16 C15 . . 120.0 no
C16 C17 C12 . . 120.0 no
O3 C18 C19 . . 114.5(4) no
O4 C19 O5 . . 127.3(4) no
O4 C19 C18 . . 115.5(4) no
O5 C19 C18 . . 117.2(4) no
O6 C20 O7 . . 125.8(4) no
O6 C20 C27 . 2_777 110.9(8) no
O7 C20 C27 . 2_777 123.2(8) no
O6 C20 C21 . . 122.1(5) no
O7 C20 C21 . . 112.0(5) no
C22 C21 C25 . . 120.0 no
C22 C21 C20 . . 120.2(6) no
C25 C21 C20 . . 119.6(6) no
C23 C22 C21 . . 120.0 no
C22 C23 C24 . . 120.0 no
O8 C24 C26 . . 115.8(8) no
O8 C24 C23 . . 124.2(8) no
C26 C24 C23 . . 120.0 no
C24 C26 C25 . . 120.0 no
C26 C25 C21 . . 120.0 no
O8 C27 C20 . 2_777 110.0(10) no
Zn2 O9 H9o . . 107.8 no
Zn1 O9 H9o 2_667 . 107.8 no
Zn1 O9 H9o . . 107.8 no
H1w1 O1w H1w2 . . 103.0 no
N1 C1 H1 . . 118.8 no
C2 C1 H1 . . 118.8 no
C3 C2 H2 . . 119.9 no
C1 C2 H2 . . 119.9 no
C3 C4 H4 . . 119.2 no
C5 C4 H4 . . 119.2 no
N1 C5 H5 . . 119.7 no
C4 C5 H5 . . 119.7 no
N2 C6 H6 . . 118.0 no
C7 C6 H6 . . 118.0 no
C6 C7 H7 . . 120.9 no
C8 C7 H7 . . 120.9 no
C10 C9 H9 . . 119.8 no
C8 C9 H9 . . 119.8 no
N2 C10 H10 . . 118.9 no
C9 C10 H10 . . 118.9 no
N1 C1' H1' . . 118.2 no
C2' C1' H1' . . 118.2 no
C3 C2' H2' . . 120.5 no
C1' C2' H2' . . 120.5 no
C3 C4' H4' . . 121.2 no
C5' C4' H4' . . 121.2 no
N1 C5' H5' . . 117.7 no
C4' C5' H5' . . 117.7 no
N2 C6' H6' . . 119.1 no
C7' C6' H6' . . 119.1 no
C8 C7' H7' . . 119.5 no
C6' C7' H7' . . 119.5 no
C10' C9' H9' . . 120.1 no
C8 C9' H9' . . 120.1 no
N2 C10' H10' . . 118.5 no
C9' C10' H10' . . 118.5 no
C14 C13 H13 . . 120.0 no
C12 C13 H13 . . 120.0 no
C13 C14 H14 . . 120.0 no
C15 C14 H14 . . 120.0 no
C17 C16 H16 . . 120.0 no
C15 C16 H16 . . 120.0 no
C16 C17 H17 . . 120.0 no
C12 C17 H17 . . 120.0 no
O3 C18 H18a . . 108.6 no
C19 C18 H18a . . 108.6 no
O3 C18 H18b . . 108.6 no
C19 C18 H18b . . 108.6 no
H18a C18 H18b . . 107.6 no
C23 C22 H22 . . 120.0 no
C21 C22 H22 . . 120.0 no
C22 C23 H23 . . 120.0 no
C24 C23 H23 . . 120.0 no
C24 C26 H26 . . 120.0 no
C25 C26 H26 . . 120.0 no
C26 C25 H25 . . 120.0 no
C21 C25 H25 . . 120.0 no
O8 C27 H27a . . 109.7 no
C20 C27 H27a 2_777 . 109.7 no
O8 C27 H27b . . 109.7 no
C20 C27 H27b 2_777 . 109.7 no
H27a C27 H27b . . 108.2 no

loop_
_geom_bond_atom_site_label_1
_geom_bond_atom_site_label_2
_geom_bond_site_symmetry_2
_geom_bond_distance
_geom_bond_publ_flag
Zn1 O1 . 2.116(3) yes
Zn1 O5 2_656 2.094(3) yes
Zn1 O6 . 2.149(3) yes
Zn1 O9 . 2.134(3) yes
Zn1 O9 2_667 2.091(3) yes
Zn1 N1 . 2.141(3) yes
Zn1 Zn2 . 3.1080(10) no
Zn2 O2 . 1.946(3) yes
Zn2 O7 . 1.941(3) yes
Zn2 O9 . 1.917(3) yes
Zn2 N2 1_656 2.022(3) yes
O1 C11 . 1.243(5) no
O2 C11 . 1.273(5) no
O3 C15 . 1.368(4) no
O3 C18 . 1.424(6) no
O4 C19 . 1.244(5) no
O5 C19 . 1.245(5) no
O6 C20 . 1.246(5) no
O7 C20 . 1.263(5) no
O8 C24 . 1.365(8) no
O8 C27 . 1.432(17) no
N1 C1 . 1.328(7) no
N1 C1' . 1.333(7) no
N1 C5 . 1.337(7) no
N1 C5' . 1.342(7) no
N2 C6' . 1.328(7) no
N2 C10' . 1.334(7) no
N2 C10 . 1.333(7) no
N2 C6 . 1.337(7) no
C1 C2 . 1.388(8) no
C2 C3 . 1.391(8) no
C3 C2' . 1.382(8) no
C3 C4 . 1.386(8) no
C3 C4' . 1.387(8) no
C3 C8 . 1.479(5) no
C4 C5 . 1.388(9) no
C6 C7 . 1.389(9) no
C7 C8 . 1.385(8) no
C8 C7' . 1.378(8) no
C8 C9' . 1.383(9) no
C8 C9 . 1.380(10) no
C9 C10 . 1.383(9) no
C1' C2' . 1.388(8) no
C4' C5' . 1.389(9) no
C6' C7' . 1.382(9) no
C9' C10' . 1.381(9) no
C11 C12 . 1.497(4) no
C12 C13 . 1.39 no
C12 C17 . 1.39 no
C13 C14 . 1.39 no
C14 C15 . 1.39 no
C15 C16 . 1.39 no
C16 C17 . 1.39 no
C18 C19 . 1.528(6) no
C20 C27 2_777 1.490(10) no
C20 C21 . 1.510(9) no
C21 C22 . 1.39 no
C21 C25 . 1.39 no
C22 C23 . 1.39 no
C23 C24 . 1.39 no
C24 C26 . 1.39 no
C26 C25 . 1.39 no
C27 C20 2_777 1.490(10) no
O9 H9o . 0.98 no
O1w H1w1 . 0.88 no
O1w H1w2 . 0.88 no
C1 H1 . 0.93 no
C2 H2 . 0.93 no
C4 H4 . 0.93 no
C5 H5 . 0.93 no
C6 H6 . 0.93 no
C7 H7 . 0.93 no
C9 H9 . 0.93 no
C10 H10 . 0.93 no
C1' H1' . 0.93 no
C2' H2' . 0.93 no
C4' H4' . 0.93 no
C5' H5' . 0.93 no
C6' H6' . 0.93 no
C7' H7' . 0.93 no
C9' H9' . 0.93 no
C10' H10' . 0.93 no
C13 H13 . 0.93 no
C14 H14 . 0.93 no
C16 H16 . 0.93 no
C17 H17 . 0.93 no
C18 H18a . 0.97 no
C18 H18b . 0.97 no
C22 H22 . 0.93 no
C23 H23 . 0.93 no
C26 H26 . 0.93 no
C25 H25 . 0.93 no
C27 H27a . 0.97 no
C27 H27b . 0.97 no

loop_
_geom_hbond_atom_site_label_D
_geom_hbond_atom_site_label_H
_geom_hbond_atom_site_label_A
_geom_hbond_site_symmetry_A
_geom_hbond_distance_DH
_geom_hbond_distance_HA
_geom_hbond_distance_DA
_geom_hbond_angle_DHA
_geom_hbond_publ_flag
O9 H9o O4 2_656 0.98 1.83 2.701(4) 147 yes
O1w H1w1 O4 . 0.88 1.92 2.798(9) 176 yes
O1w H1w2 O4 2_655 0.88 2.02 2.902(9) 176 yes

loop_
_geom_torsion_atom_site_label_1
_geom_torsion_atom_site_label_2
_geom_torsion_atom_site_label_3
_geom_torsion_atom_site_label_4
_geom_torsion_site_symmetry_1
_geom_torsion_site_symmetry_4
_geom_torsion
_geom_torsion_publ_flag
O5 Zn1 O1 C11 2_656 . -116.3(5) no
O9 Zn1 O1 C11 . . -26.8(5) no
N1 Zn1 O1 C11 . . 155.3(5) no
O6 Zn1 O1 C11 . . 64.8(5) no
O9 Zn2 O2 C11 . . 49.7(4) no
O7 Zn2 O2 C11 . . -72.0(4) no
N2 Zn2 O2 C11 1_656 . 175.8(3) no
O9 Zn1 O6 C20 2_667 . 99.0(4) no
O1 Zn1 O6 C20 . . -79.5(4) no
O9 Zn1 O6 C20 . . 17.5(4) no
N1 Zn1 O6 C20 . . -167.9(4) no
O9 Zn2 O7 C20 . . -40.4(3) no
O2 Zn2 O7 C20 . . 82.8(3) no
N2 Zn2 O7 C20 1_656 . -165.3(3) no
O7 Zn2 O9 Zn1 . 2_667 -47.5(2) no
O2 Zn2 O9 Zn1 . 2_667 -167.1(2) no
N2 Zn2 O9 Zn1 1_656 2_667 72.1(2) no
O7 Zn2 O9 Zn1 . . 63.8(2) no
O2 Zn2 O9 Zn1 . . -55.8(2) no
N2 Zn2 O9 Zn1 1_656 . -176.60(10) no
O9 Zn1 O9 Zn2 2_667 . -135.6(2) no
O5 Zn1 O9 Zn2 2_656 . 126.80(10) no
O1 Zn1 O9 Zn2 . . 40.50(10) no
O6 Zn1 O9 Zn2 . . -46.80(10) no
O9 Zn1 O9 Zn1 2_667 2_667 0.0 no
O5 Zn1 O9 Zn1 2_656 2_667 -97.70(10) no
O1 Zn1 O9 Zn1 . 2_667 176.00(10) no
O6 Zn1 O9 Zn1 . 2_667 88.80(10) no
O9 Zn1 N1 C1 2_667 . 48.7(4) no
O5 Zn1 N1 C1 2_656 . 146.2(4) no
O1 Zn1 N1 C1 . . -127.4(4) no
O6 Zn1 N1 C1 . . -40.4(4) no
O9 Zn1 N1 C1' 2_667 . 76.4(4) no
O5 Zn1 N1 C1' 2_656 . 173.9(4) no
O1 Zn1 N1 C1' . . -99.7(4) no
O6 Zn1 N1 C1' . . -12.7(4) no
O9 Zn1 N1 C5 2_667 . -124.9(4) no
O5 Zn1 N1 C5 2_656 . -27.4(4) no
O1 Zn1 N1 C5 . . 59.0(4) no
O6 Zn1 N1 C5 . . 146.0(4) no
O9 Zn1 N1 C5' 2_667 . -96.7(4) no
O5 Zn1 N1 C5' 2_656 . 0.8(4) no
O1 Zn1 N1 C5' . . 87.2(4) no
O6 Zn1 N1 C5' . . 174.2(4) no
C1' N1 C1 C2 . . 80(2) no
C5 N1 C1 C2 . . 0.4(3) no
C5' N1 C1 C2 . . -25.7(6) no
Zn1 N1 C1 C2 . . -173.2(3) no
N1 C1 C2 C3 . . 0.9(3) no
C1 C2 C3 C4 . . -2.2(6) no
C1 C2 C3 C8 . . 176.7(4) no
C2 C3 C4 C5 . . 2.3(8) no
C8 C3 C4 C5 . . -176.6(5) no
C1 N1 C5 C4 . . -0.3(7) no
Zn1 N1 C5 C4 . . 173.4(5) no
C3 C4 C5 N1 . . -1.1(9) no
C10 N2 C6 C7 . . 0.0(3) no
Zn2 N2 C6 C7 1_454 . -179.6(3) no
N2 C6 C7 C8 . . 0.1(3) no
C6 C7 C8 C9 . . -0.2(6) no
C6 C7 C8 C3 . . -178.5(4) no
C4 C3 C8 C7' . . -161.5(6) no
C2 C3 C8 C7' . . 19.7(7) no
C4' C3 C8 C7' . . 169.5(6) no
C2' C3 C8 C9' . . 173.1(6) no
C4' C3 C8 C9' . . -10.1(8) no
C4 C3 C8 C7 . . -137.4(6) no
C2 C3 C8 C7 . . 43.7(7) no
C4 C3 C8 C9 . . 44.3(8) no
C2 C3 C8 C9 . . -134.5(6) no
C7 C8 C9 C10 . . 0.2(8) no
C3 C8 C9 C10 . . 178.6(5) no
C6 N2 C10 C9 . . 0.0(7) no
Zn2 N2 C10 C9 1_454 . 179.6(5) no
C8 C9 C10 N2 . . -0.1(9) no
C5' N1 C1' C2' . . -0.2(3) no
Zn1 N1 C1' C2' . . -173.4(3) no
C4' C3 C2' C1' . . 0.8(6) no
C8 C3 C2' C1' . . 177.7(4) no
N1 C1' C2' C3 . . -0.3(3) no
C2' C3 C4' C5' . . -0.8(8) no
C1' N1 C5' C4' . . 0.2(7) no
Zn1 N1 C5' C4' . . 173.8(5) no
C3 C4' C5' N1 . . 0.2(9) no
C10' N2 C6' C7' . . -0.5(3) no
Zn2 N2 C6' C7' 1_454 . -178.9(3) no
C9' C8 C7' C6' . . 1.8(6) no
C3 C8 C7' C6' . . -177.9(4) no
N2 C6' C7' C8 . . -0.7(3) no
C7' C8 C9' C10' . . -1.6(8) no
C3 C8 C9' C10' . . 178.0(5) no
C6' N2 C10' C9' . . 0.7(7) no
Zn2 N2 C10' C9' 1_454 . 179.1(5) no
C8 C9' C10' N2 . . 0.4(9) no
Zn1 O1 C11 O2 . . 15.2(7) no
Zn1 O1 C11 C12 . . -162.8(3) no
Zn2 O2 C11 O1 . . -22.5(6) no
Zn2 O2 C11 C12 . . 155.5(3) no
O1 C11 C12 C13 . . 172.9(3) no
O2 C11 C12 C13 . . -5.2(5) no
O1 C11 C12 C17 . . 2.4(5) no
O2 C11 C12 C17 . . -175.8(3) no
C11 C12 C13 C14 . . -170.5(3) no
C18 O3 C15 C16 . . -4.6(5) no
C18 O3 C15 C14 . . -179.6(3) no
C13 C14 C15 O3 . . 175.2(3) no
O3 C15 C16 C17 . . -174.7(3) no
C11 C12 C17 C16 . . 170.5(3) no
C15 O3 C18 C19 . . -75.3(5) no
Zn1 O5 C19 O4 2_656 . -21.3(6) no
Zn1 O5 C19 C18 2_656 . 161.4(3) no
O3 C18 C19 O4 . . 155.8(4) no
O3 C18 C19 O5 . . -26.6(6) no
Zn1 O6 C20 O7 . . 13.4(7) no
Zn1 O6 C20 C27 . 2_777 -165.8(7) no
Zn1 O6 C20 C21 . . -167.1(6) no
Zn2 O7 C20 O6 . . -3.1(6) no
Zn2 O7 C20 C27 . 2_777 176.0(8) no
Zn2 O7 C20 C21 . . 177.4(5) no
O6 C20 C21 C22 . . -177.2(5) no
O7 C20 C21 C22 . . 2.4(8) no
C27 C20 C21 C22 2_777 . 176(5) no
O6 C20 C21 C25 . . 8.0(9) no
O7 C20 C21 C25 . . -172.5(5) no
C27 C20 C21 C25 2_777 . 1(5) no
C20 C21 C22 C23 . . -174.8(9) no
C27 O8 C24 C26 . . 173.0(10) no
C27 O8 C24 C23 . . -5.0(10) no
C22 C23 C24 O8 . . 178.0(10) no
O8 C24 C26 C25 . . -178.0(10) no
C20 C21 C25 C26 . . 174.9(9) no
C24 O8 C27 C20 . 2_777 175.0(10) no
